data_7015008
loop_
_publ_author_name
'Albrecht, Carolin'
'Bode, Maren'
'P\'erez, Janaina Marinas'
'Daniels, J\"org'
'Schnakenburg, Gregor'
'Streubel, Rainer'

_publ_section_title
;
 First examples of oxaphosphirane pentacarbonylchromium(0) and
 -molybdenum(0) complexes: synthesis, structures and reactions
;
_journal_issue 11
_journal_name_full 'Dalton Transactions'
_journal_page_first 2654
_journal_paper_doi 10.1039/c0dt01509a
_journal_volume 40
_journal_year 2011
_chemical_formula_moiety 'C16 H27 Mo O6 P Si2'
_chemical_formula_sum 'C16 H27 Mo O6 P Si2'
_chemical_formula_weight 498.47
_chemical_name_systematic
;
?
;
_space_group_IT_number 14
_symmetry_cell_setting monoclinic
_symmetry_space_group_name_Hall '-P 2ybc'
_symmetry_space_group_name_H-M 'P 1 21/c 1'
_atom_sites_solution_hydrogens geom
_atom_sites_solution_primary direct
_atom_sites_solution_secondary difmap
_cell_angle_alpha 90.00
_cell_angle_beta 91.611(3)
_cell_angle_gamma 90.00
_cell_formula_units_Z 4
_cell_length_a 9.6685(6)
_cell_length_b 11.1803(6)
_cell_length_c 22.4540(12)
_cell_measurement_reflns_used 4366
_cell_measurement_temperature 123(2)
_cell_measurement_theta_max 27.88
_cell_measurement_theta_min 1.00
_cell_volume 2426.2(2)
_computing_cell_refinement 'HKL Scalepack (Otwinowski & Minor 1997)'
_computing_data_collection 'HKL Denzo and Scalepack (Otwinowski & Minor 1997)'
_computing_data_reduction 'HKL Denzo and Scalepack (Otwinowski & Minor 1997)'
_computing_molecular_graphics 'DIAMOND (Brandenburg, 1999)'
_computing_publication_material 'SHELXL97 (Sheldrick, 1997)'
_computing_structure_refinement 'SHELXL-97 (Sheldrick, 1997)'
_computing_structure_solution 'SHELXS-97 (Sheldrick, 1990)'
_diffrn_ambient_temperature 123(2)
_diffrn_detector_area_resol_mean 9
_diffrn_measured_fraction_theta_full 0.989
_diffrn_measured_fraction_theta_max 0.989
_diffrn_measurement_device '95mm CCD camera on \k-goniostat'
_diffrn_measurement_device_type 'Nonius KappaCCD'
_diffrn_measurement_method 'CCD rotation images, thick slices'
_diffrn_radiation_monochromator 'horizonally mounted graphite crystal'
_diffrn_radiation_type MoK\a
_diffrn_radiation_wavelength 0.71073
_diffrn_reflns_av_R_equivalents 0.0625
_diffrn_reflns_av_sigmaI/netI 0.0770
_diffrn_reflns_limit_h_max 10
_diffrn_reflns_limit_h_min -11
_diffrn_reflns_limit_k_max 13
_diffrn_reflns_limit_k_min -12
_diffrn_reflns_limit_l_max 27
_diffrn_reflns_limit_l_min -21
_diffrn_reflns_number 12950
_diffrn_reflns_theta_full 25.99
_diffrn_reflns_theta_max 25.99
_diffrn_reflns_theta_min 2.03
_exptl_absorpt_coefficient_mu 0.730
_exptl_absorpt_correction_T_max 0.91672
_exptl_absorpt_correction_T_min 0.83463
_exptl_absorpt_correction_type multi-scan
_exptl_crystal_colour Colourless
_exptl_crystal_density_diffrn 1.365
_exptl_crystal_density_method 'not measured'
_exptl_crystal_description plates
_exptl_crystal_F_000 1024
_exptl_crystal_size_max 0.60
_exptl_crystal_size_mid 0.20
_exptl_crystal_size_min 0.06
_refine_diff_density_max 0.476
_refine_diff_density_min -0.945
_refine_diff_density_rms 0.142
_refine_ls_extinction_coef 0.0024(3)
_refine_ls_extinction_expression Fc^*^=kFc[1+0.001xFc^2^\l^3^/sin(2\q)]^-1/4^
_refine_ls_extinction_method SHELXL
_refine_ls_goodness_of_fit_ref 1.210
_refine_ls_hydrogen_treatment constr
_refine_ls_matrix_type full
_refine_ls_number_parameters 361
_refine_ls_number_reflns 4708
_refine_ls_number_restraints 36
_refine_ls_restrained_S_all 1.209
_refine_ls_R_factor_all 0.0804
_refine_ls_R_factor_gt 0.0495
_refine_ls_shift/su_max 0.000
_refine_ls_shift/su_mean 0.000
_refine_ls_structure_factor_coef Fsqd
_refine_ls_weighting_details 'calc w=1/[\s^2^(Fo^2^)+(0.0078P)^2^+5.6230P] where P=(Fo^2^+2Fc^2^)/3'
_refine_ls_weighting_scheme calc
_refine_ls_wR_factor_gt 0.1149
_refine_ls_wR_factor_ref 0.1221
_reflns_number_gt 3362
_reflns_number_total 4708
_reflns_threshold_expression >2sigma(I)
_cod_data_source_file C0DT01509A.TXT
_cod_data_source_block Greg1162
_cod_depositor_comments
;
The following automatic conversions were performed:
'_symmetry_cell_setting' value 'Monoclinic' changed to 'monoclinic'
according to '/home/saulius/struct/CIF-dictionaries/cif_core.dic'
dictionary named 'cif_core.dic' version 2.4.1 from
2010-06-29.

'_exptl_absorpt_correction_type' value 'Multi-Scan' changed
to 'multi-scan' according to
'/home/saulius/struct/CIF-dictionaries/cif_core.dic' dictionary named
'cif_core.dic' version 2.4.1 from 2010-06-29.

Automatic conversion script
Id: cif_fix_enum 1555 2011-01-17 13:19:09Z saulius 
;
_cod_original_sg_symbol_H-M 'P 21/c'
_cod_database_code 7015008

loop_
_symmetry_equiv_pos_as_xyz
'x, y, z'
'-x, y+1/2, -z+1/2'
'-x, -y, -z'
'x, -y-1/2, z-1/2'

loop_
_atom_site_label
_atom_site_type_symbol
_atom_site_fract_x
_atom_site_fract_y
_atom_site_fract_z
_atom_site_U_iso_or_equiv
_atom_site_adp_type
_atom_site_occupancy
_atom_site_symmetry_multiplicity
_atom_site_calc_flag
_atom_site_refinement_flags
_atom_site_disorder_assembly
_atom_site_disorder_group
C1 C 0.7862(6) 0.2723(5) 0.4700(2) 0.0450(14) Uani 0.634(3) 1 d P A 1
H1A H 0.8681 0.3261 0.4758 0.054 Uiso 0.634(3) 1 calc PR A 1
C1S C 0.7862(6) 0.2723(5) 0.4700(2) 0.0450(14) Uani 0.366(3) 1 d P A 2
H1B H 0.8142 0.3528 0.4854 0.054 Uiso 0.366(3) 1 calc PR A 2
C2S C 0.7735(7) 0.1752(5) 0.5154(2) 0.0492(15) Uani 0.366(3) 1 d P A 2
H2S H 0.7008 0.1168 0.5020 0.059 Uiso 0.366(3) 1 calc PR A 2
C2 C 0.7735(7) 0.1752(5) 0.5154(2) 0.0492(15) Uani 0.634(3) 1 d P A 1
H2 H 0.7344 0.1025 0.4952 0.059 Uiso 0.634(3) 1 calc PR A 1
C3S C 0.919(2) 0.113(2) 0.5168(10) 0.072(4) Uani 0.366(3) 1 d PU A 2
H3D H 0.9909 0.1726 0.5261 0.109 Uiso 0.366(3) 1 calc PR A 2
H3E H 0.9358 0.0772 0.4779 0.109 Uiso 0.366(3) 1 calc PR A 2
H3F H 0.9214 0.0506 0.5474 0.109 Uiso 0.366(3) 1 calc PR A 2
C3 C 0.9064(14) 0.1432(12) 0.5444(6) 0.076(3) Uani 0.634(3) 1 d PU A 1
H3A H 0.9443 0.2128 0.5658 0.114 Uiso 0.634(3) 1 calc PR A 1
H3B H 0.9714 0.1176 0.5142 0.114 Uiso 0.634(3) 1 calc PR A 1
H3C H 0.8923 0.0778 0.5726 0.114 Uiso 0.634(3) 1 calc PR A 1
C4S C 0.743(2) 0.220(2) 0.5759(9) 0.064(3) Uani 0.366(3) 1 d PU A 2
H4D H 0.6489 0.2517 0.5762 0.095 Uiso 0.366(3) 1 calc PR A 2
H4E H 0.8091 0.2834 0.5870 0.095 Uiso 0.366(3) 1 calc PR A 2
H4F H 0.7522 0.1541 0.6046 0.095 Uiso 0.366(3) 1 calc PR A 2
C4 C 0.6698(12) 0.2188(11) 0.5622(5) 0.061(3) Uani 0.634(3) 1 d PU A 1
H4A H 0.5777 0.2271 0.5433 0.092 Uiso 0.634(3) 1 calc PR A 1
H4B H 0.7002 0.2963 0.5782 0.092 Uiso 0.634(3) 1 calc PR A 1
H4C H 0.6660 0.1604 0.5946 0.092 Uiso 0.634(3) 1 calc PR A 1
C5 C 0.7906(11) 0.3841(11) 0.3513(6) 0.032(3) Uani 0.634(3) 1 d P A 1
H5A H 0.7447 0.3712 0.3114 0.038 Uiso 0.634(3) 1 calc PR A 1
C5S C 0.7401(19) 0.4085(18) 0.3650(9) 0.026(4) Uani 0.366(3) 1 d P A 2
H5B H 0.6925 0.4006 0.3251 0.031 Uiso 0.366(3) 1 calc PR A 2
C6 C 1.0258(9) 0.1956(9) 0.3508(4) 0.052(3) Uani 0.634(3) 1 d P A 1
H6A H 0.9693 0.1438 0.3246 0.078 Uiso 0.634(3) 1 calc PR A 1
H6B H 1.0081 0.1763 0.3925 0.078 Uiso 0.634(3) 1 calc PR A 1
H6C H 1.1239 0.1829 0.3430 0.078 Uiso 0.634(3) 1 calc PR A 1
C6S C 1.0415(18) 0.4674(19) 0.4107(9) 0.050(5) Uani 0.366(3) 1 d P A 2
H6D H 1.0623 0.3880 0.4272 0.075 Uiso 0.366(3) 1 calc PR A 2
H6E H 0.9983 0.5166 0.4411 0.075 Uiso 0.366(3) 1 calc PR A 2
H6F H 1.1273 0.5055 0.3984 0.075 Uiso 0.366(3) 1 calc PR A 2
C7 C 1.0955(12) 0.4452(11) 0.3845(5) 0.054(3) Uani 0.634(3) 1 d P A 1
H7A H 1.0819 0.4235 0.4262 0.081 Uiso 0.634(3) 1 calc PR A 1
H7B H 1.0742 0.5301 0.3787 0.081 Uiso 0.634(3) 1 calc PR A 1
H7C H 1.1919 0.4302 0.3744 0.081 Uiso 0.634(3) 1 calc PR A 1
C7S C 0.912(2) 0.5991(17) 0.3079(9) 0.066(6) Uani 0.366(3) 1 d P A 2
H7D H 0.8813 0.6596 0.3362 0.099 Uiso 0.366(3) 1 calc PR A 2
H7E H 0.8464 0.5954 0.2739 0.099 Uiso 0.366(3) 1 calc PR A 2
H7F H 1.0038 0.6206 0.2939 0.099 Uiso 0.366(3) 1 calc PR A 2
C8 C 1.0059(12) 0.3921(10) 0.2556(4) 0.050(3) Uani 0.634(3) 1 d P A 1
H8A H 0.9846 0.4768 0.2488 0.076 Uiso 0.634(3) 1 calc PR A 1
H8B H 0.9443 0.3427 0.2305 0.076 Uiso 0.634(3) 1 calc PR A 1
H8C H 1.1023 0.3765 0.2456 0.076 Uiso 0.634(3) 1 calc PR A 1
C8S C 0.9865(17) 0.3460(18) 0.2889(11) 0.062(6) Uani 0.366(3) 1 d P A 2
H8D H 0.9187 0.3384 0.2559 0.093 Uiso 0.366(3) 1 calc PR A 2
H8E H 1.0016 0.2676 0.3075 0.093 Uiso 0.366(3) 1 calc PR A 2
H8F H 1.0740 0.3759 0.2738 0.093 Uiso 0.366(3) 1 calc PR A 2
C9 C 0.5512(14) 0.5550(11) 0.3641(6) 0.067(4) Uani 0.634(3) 1 d P A 1
H9A H 0.5111 0.5126 0.3978 0.101 Uiso 0.634(3) 1 calc PR A 1
H9B H 0.5179 0.5186 0.3267 0.101 Uiso 0.634(3) 1 calc PR A 1
H9C H 0.5234 0.6392 0.3651 0.101 Uiso 0.634(3) 1 calc PR A 1
C9S C 0.561(2) 0.625(2) 0.3470(8) 0.056(5) Uani 0.366(3) 1 d P A 2
H9D H 0.5198 0.5790 0.3140 0.084 Uiso 0.366(3) 1 calc PR A 2
H9E H 0.6364 0.6749 0.3322 0.084 Uiso 0.366(3) 1 calc PR A 2
H9F H 0.4908 0.6762 0.3644 0.084 Uiso 0.366(3) 1 calc PR A 2
C10 C 0.8169(14) 0.6434(9) 0.3124(5) 0.067(3) Uani 0.634(3) 1 d P A 1
H10A H 0.8049 0.6065 0.2730 0.100 Uiso 0.634(3) 1 calc PR A 1
H10B H 0.9157 0.6545 0.3217 0.100 Uiso 0.634(3) 1 calc PR A 1
H10C H 0.7702 0.7212 0.3126 0.100 Uiso 0.634(3) 1 calc PR A 1
C10S C 0.726(2) 0.6024(19) 0.4641(10) 0.055(5) Uani 0.366(3) 1 d P A 2
H10D H 0.8045 0.6452 0.4477 0.083 Uiso 0.366(3) 1 calc PR A 2
H10E H 0.7593 0.5439 0.4936 0.083 Uiso 0.366(3) 1 calc PR A 2
H10F H 0.6641 0.6595 0.4832 0.083 Uiso 0.366(3) 1 calc PR A 2
C11 C 0.8023(13) 0.5956(10) 0.4451(5) 0.055(3) Uani 0.634(3) 1 d P A 1
H11A H 0.9022 0.6105 0.4447 0.082 Uiso 0.634(3) 1 calc PR A 1
H11B H 0.7829 0.5335 0.4746 0.082 Uiso 0.634(3) 1 calc PR A 1
H11C H 0.7542 0.6695 0.4557 0.082 Uiso 0.634(3) 1 calc PR A 1
C11S C 0.4787(18) 0.4509(15) 0.4393(9) 0.066(6) Uani 0.366(3) 1 d P A 2
H11D H 0.5124 0.3887 0.4668 0.099 Uiso 0.366(3) 1 calc PR A 2
H11E H 0.4179 0.4148 0.4086 0.099 Uiso 0.366(3) 1 calc PR A 2
H11F H 0.4271 0.5111 0.4613 0.099 Uiso 0.366(3) 1 calc PR A 2
C12 C 0.4478(6) -0.0139(5) 0.3099(2) 0.0437(14) Uani 1 1 d . . .
C13 C 0.4502(6) 0.1085(5) 0.4235(3) 0.0489(14) Uani 1 1 d . . .
C14 C 0.6930(7) -0.0204(5) 0.3831(3) 0.0488(15) Uani 1 1 d . . .
C15 C 0.6854(6) 0.1193(5) 0.2746(3) 0.0418(13) Uani 1 1 d . . .
C16 C 0.4428(5) 0.2415(5) 0.3135(3) 0.0414(13) Uani 1 1 d . . .
Mo Mo 0.56782(5) 0.11133(4) 0.34895(2) 0.03508(18) Uani 1 1 d . A .
O1 O 0.6460(6) 0.3370(5) 0.4564(2) 0.0431(15) Uani 0.634(3) 1 d P A 1
O1S O 0.8815(10) 0.2157(8) 0.4190(4) 0.041(3) Uani 0.366(3) 1 d P A 2
O2 O 0.3764(4) -0.0866(4) 0.28868(18) 0.0585(12) Uani 1 1 d . . .
O3 O 0.3836(5) 0.1069(4) 0.4644(2) 0.0734(14) Uani 1 1 d . . .
O4 O 0.7639(5) -0.0955(4) 0.4010(2) 0.0737(14) Uani 1 1 d . . .
O5 O 0.7494(4) 0.1254(4) 0.23278(19) 0.0567(11) Uani 1 1 d . . .
O6 O 0.3741(4) 0.3139(4) 0.2922(2) 0.0607(12) Uani 1 1 d . . .
P P 0.71445(15) 0.26756(12) 0.39625(6) 0.0361(3) Uani 1 1 d . . .
Si2 Si 0.7404(3) 0.5446(2) 0.36953(11) 0.0442(8) Uani 0.634(3) 1 d P A 1
Si2S Si 0.6297(4) 0.5238(3) 0.40311(18) 0.0357(12) Uani 0.366(3) 1 d P A 2
Si1 Si 0.9802(3) 0.3546(2) 0.33611(13) 0.0390(7) Uani 0.634(3) 1 d P A 1
Si1S Si 0.9205(4) 0.4521(4) 0.3449(2) 0.0432(13) Uani 0.366(3) 1 d P A 2

loop_
_atom_site_aniso_label
_atom_site_aniso_U_11
_atom_site_aniso_U_22
_atom_site_aniso_U_33
_atom_site_aniso_U_23
_atom_site_aniso_U_13
_atom_site_aniso_U_12
C1 0.059(4) 0.040(3) 0.036(3) -0.004(2) 0.000(3) -0.013(3)
C1S 0.059(4) 0.040(3) 0.036(3) -0.004(2) 0.000(3) -0.013(3)
C2S 0.075(4) 0.038(3) 0.035(3) 0.000(3) -0.003(3) -0.008(3)
C2 0.075(4) 0.038(3) 0.035(3) 0.000(3) -0.003(3) -0.008(3)
C3S 0.078(5) 0.068(5) 0.071(5) 0.008(4) 0.000(4) 0.005(4)
C3 0.081(4) 0.069(4) 0.077(5) 0.011(4) -0.003(4) 0.005(3)
C4S 0.068(5) 0.062(4) 0.061(4) 0.003(4) 0.006(4) 0.000(4)
C4 0.067(4) 0.060(4) 0.058(4) 0.004(3) 0.006(3) -0.004(4)
C5 0.043(7) 0.025(5) 0.027(6) -0.005(4) -0.002(5) 0.005(5)
C5S 0.030(11) 0.030(11) 0.019(10) -0.002(7) -0.002(7) 0.002(8)
C6 0.046(5) 0.069(7) 0.042(6) 0.004(5) 0.002(4) 0.013(5)
C6S 0.038(11) 0.067(13) 0.046(13) -0.003(10) 0.000(8) -0.008(9)
C7 0.051(7) 0.075(8) 0.036(7) -0.003(6) -0.004(5) -0.010(6)
C7S 0.058(12) 0.063(14) 0.077(14) 0.020(11) 0.006(11) -0.009(11)
C8 0.062(6) 0.056(7) 0.034(6) 0.009(5) 0.005(5) -0.015(6)
C8S 0.031(9) 0.069(14) 0.09(2) -0.014(13) 0.007(11) 0.002(9)
C9 0.088(9) 0.047(7) 0.065(9) -0.005(6) -0.012(7) 0.032(7)
C9S 0.041(9) 0.089(16) 0.039(10) 0.011(11) -0.001(7) 0.033(12)
C10 0.122(11) 0.035(6) 0.043(6) 0.003(4) 0.002(7) 0.003(7)
C10S 0.066(13) 0.038(10) 0.061(14) -0.035(10) -0.015(10) -0.002(11)
C11 0.087(9) 0.035(6) 0.044(7) -0.004(5) 0.005(6) -0.001(7)
C11S 0.068(12) 0.046(10) 0.087(14) -0.014(9) 0.050(11) 0.009(9)
C12 0.052(3) 0.047(3) 0.032(3) 0.006(3) -0.001(3) 0.001(3)
C13 0.057(4) 0.036(3) 0.054(4) -0.006(3) 0.001(3) -0.012(3)
C14 0.065(4) 0.037(3) 0.044(4) -0.008(3) -0.006(3) -0.005(3)
C15 0.040(3) 0.038(3) 0.047(4) -0.009(3) -0.007(3) 0.000(3)
C16 0.034(3) 0.042(3) 0.048(4) -0.009(3) 0.004(3) -0.006(3)
Mo 0.0401(3) 0.0319(3) 0.0331(3) -0.0029(2) -0.00197(18) -0.0031(2)
O1 0.058(4) 0.032(3) 0.040(3) -0.008(3) 0.014(3) 0.005(3)
O1S 0.047(6) 0.038(6) 0.038(6) 0.000(4) -0.003(5) 0.005(5)
O2 0.075(3) 0.058(3) 0.042(2) 0.000(2) -0.010(2) -0.028(2)
O3 0.091(3) 0.074(3) 0.057(3) -0.011(3) 0.033(3) -0.025(3)
O4 0.097(4) 0.047(3) 0.075(3) 0.002(2) -0.019(3) 0.018(3)
O5 0.049(2) 0.075(3) 0.047(3) -0.008(2) 0.010(2) -0.001(2)
O6 0.045(2) 0.058(3) 0.079(3) 0.005(2) -0.007(2) 0.013(2)
P 0.0436(8) 0.0330(7) 0.0316(8) -0.0032(6) -0.0008(6) -0.0038(7)
Si2 0.0678(18) 0.0268(13) 0.0377(15) -0.0026(10) -0.0033(13) 0.0048(12)
Si2S 0.045(3) 0.027(2) 0.035(2) -0.0044(17) -0.007(2) 0.0057(19)
Si1 0.0413(14) 0.0439(16) 0.0315(15) 0.0011(11) -0.0034(11) -0.0062(12)
Si1S 0.038(2) 0.050(3) 0.042(3) 0.000(2) 0.0039(19) -0.004(2)

loop_
_atom_type_symbol
_atom_type_description
_atom_type_scat_dispersion_real
_atom_type_scat_dispersion_imag
_atom_type_scat_source
C C 0.0033 0.0016 'International Tables Vol C Tables 4.2.6.8 and 6.1.1.4'
H H 0.0000 0.0000 'International Tables Vol C Tables 4.2.6.8 and 6.1.1.4'
Mo Mo -1.6832 0.6857 'International Tables Vol C Tables 4.2.6.8 and 6.1.1.4'
O O 0.0106 0.0060 'International Tables Vol C Tables 4.2.6.8 and 6.1.1.4'
P P 0.1023 0.0942 'International Tables Vol C Tables 4.2.6.8 and 6.1.1.4'
Si Si 0.0817 0.0704 'International Tables Vol C Tables 4.2.6.8 and 6.1.1.4'

loop_
_geom_angle_atom_site_label_1
_geom_angle_atom_site_label_2
_geom_angle_atom_site_label_3
_geom_angle
_geom_angle_site_symmetry_1
_geom_angle_site_symmetry_3
_geom_angle_publ_flag
O1 C1 P 61.1(3) . . ?
O1 C1 H1A 115.3 . . ?
P C1 H1A 115.3 . . ?
C4S C2S C3S 109.2(12) . . ?
C4S C2S H2S 109.9 . . ?
C3S C2S H2S 109.9 . . ?
C2S C3S H3D 109.5 . . ?
C2S C3S H3E 109.5 . . ?
H3D C3S H3E 109.5 . . ?
C2S C3S H3F 109.5 . . ?
H3D C3S H3F 109.5 . . ?
H3E C3S H3F 109.5 . . ?
C2S C4S H4D 109.5 . . ?
C2S C4S H4E 109.5 . . ?
H4D C4S H4E 109.5 . . ?
C2S C4S H4F 109.5 . . ?
H4D C4S H4F 109.5 . . ?
H4E C4S H4F 109.5 . . ?
P C5 Si1 112.5(6) . . ?
P C5 Si2 116.5(5) . . ?
Si1 C5 Si2 117.0(6) . . ?
P C5 H5A 102.6 . . ?
Si1 C5 H5A 102.6 . . ?
Si2 C5 H5A 102.6 . . ?
P C5S Si1S 118.3(10) . . ?
P C5S Si2S 110.1(9) . . ?
Si1S C5S Si2S 118.1(11) . . ?
P C5S H5B 102.4 . . ?
Si1S C5S H5B 102.4 . . ?
Si2S C5S H5B 102.4 . . ?
Si1S C6S H6D 109.5 . . ?
Si1S C6S H6E 109.5 . . ?
H6D C6S H6E 109.5 . . ?
Si1S C6S H6F 109.5 . . ?
H6D C6S H6F 109.5 . . ?
H6E C6S H6F 109.5 . . ?
Si1S C7S H7D 109.5 . . ?
Si1S C7S H7E 109.5 . . ?
H7D C7S H7E 109.5 . . ?
Si1S C7S H7F 109.5 . . ?
H7D C7S H7F 109.5 . . ?
H7E C7S H7F 109.5 . . ?
Si1S C8S H8D 109.5 . . ?
Si1S C8S H8E 109.5 . . ?
H8D C8S H8E 109.5 . . ?
Si1S C8S H8F 109.5 . . ?
H8D C8S H8F 109.5 . . ?
H8E C8S H8F 109.5 . . ?
Si2S C9S H9D 109.5 . . ?
Si2S C9S H9E 109.5 . . ?
H9D C9S H9E 109.5 . . ?
Si2S C9S H9F 109.5 . . ?
H9D C9S H9F 109.5 . . ?
H9E C9S H9F 109.5 . . ?
Si2S C10S H10D 109.5 . . ?
Si2S C10S H10E 109.5 . . ?
H10D C10S H10E 109.5 . . ?
Si2S C10S H10F 109.5 . . ?
H10D C10S H10F 109.5 . . ?
H10E C10S H10F 109.5 . . ?
Si2S C11S H11D 109.5 . . ?
Si2S C11S H11E 109.5 . . ?
H11D C11S H11E 109.5 . . ?
Si2S C11S H11F 109.5 . . ?
H11D C11S H11F 109.5 . . ?
H11E C11S H11F 109.5 . . ?
O2 C12 Mo 178.2(5) . . ?
O3 C13 Mo 179.1(6) . . ?
O4 C14 Mo 178.4(5) . . ?
O5 C15 Mo 178.8(5) . . ?
O6 C16 Mo 178.2(5) . . ?
C12 Mo C16 89.9(2) . . ?
C12 Mo C14 89.4(2) . . ?
C16 Mo C14 179.0(2) . . ?
C12 Mo C15 90.1(2) . . ?
C16 Mo C15 89.3(2) . . ?
C14 Mo C15 90.0(2) . . ?
C12 Mo C13 91.1(2) . . ?
C16 Mo C13 89.6(2) . . ?
C14 Mo C13 91.1(2) . . ?
C15 Mo C13 178.4(2) . . ?
C12 Mo P 179.30(16) . . ?
C16 Mo P 89.41(15) . . ?
C14 Mo P 91.24(16) . . ?
C15 Mo P 89.70(15) . . ?
C13 Mo P 89.11(16) . . ?
C1 O1 P 65.8(3) . . ?
O1 P C5S 88.3(6) . . ?
O1 P O1S 106.9(4) . . ?
C5S P O1S 105.8(7) . . ?
O1 P C1 53.1(3) . . ?
C5S P C1 107.0(7) . . ?
O1S P C1 54.1(4) . . ?
O1 P C5 106.6(4) . . ?
C5S P C5 20.7(5) . . ?
O1S P C5 90.9(5) . . ?
C1 P C5 110.0(4) . . ?
O1 P Mo 115.5(2) . . ?
C5S P Mo 123.5(7) . . ?
O1S P Mo 113.5(3) . . ?
C1 P Mo 128.72(19) . . ?
C5 P Mo 120.3(4) . . ?
C9 Si2 C10 109.4(6) . . ?
C9 Si2 C11 109.5(6) . . ?
C10 Si2 C11 108.7(5) . . ?
C9 Si2 C5 107.8(5) . . ?
C10 Si2 C5 107.6(5) . . ?
C11 Si2 C5 113.8(6) . . ?
C9S Si2S C10S 112.6(11) . . ?
C9S Si2S C11S 107.5(9) . . ?
C10S Si2S C11S 105.4(10) . . ?
C9S Si2S C5S 108.2(9) . . ?
C10S Si2S C5S 112.3(9) . . ?
C11S Si2S C5S 110.8(8) . . ?
C7 Si1 C6 106.6(5) . . ?
C7 Si1 C8 110.5(5) . . ?
C6 Si1 C8 110.3(5) . . ?
C7 Si1 C5 111.7(5) . . ?
C6 Si1 C5 111.0(5) . . ?
C8 Si1 C5 106.8(6) . . ?
C7S Si1S C8S 106.1(11) . . ?
C7S Si1S C6S 107.1(10) . . ?
C8S Si1S C6S 112.0(9) . . ?
C7S Si1S C5S 108.0(9) . . ?
C8S Si1S C5S 109.7(8) . . ?
C6S Si1S C5S 113.5(9) . . ?

loop_
_geom_bond_atom_site_label_1
_geom_bond_atom_site_label_2
_geom_bond_distance
_geom_bond_site_symmetry_2
_geom_bond_publ_flag
C1 O1 1.559(8) . ?
C1 P 1.778(6) . ?
C1 H1A 1.0000 . ?
C2S C4S 1.49(2) . ?
C2S C3S 1.57(2) . ?
C2S H2S 1.0000 . ?
C3S H3D 0.9800 . ?
C3S H3E 0.9800 . ?
C3S H3F 0.9800 . ?
C3 H3A 0.9800 . ?
C3 H3B 0.9800 . ?
C3 H3C 0.9800 . ?
C4S H4D 0.9800 . ?
C4S H4E 0.9800 . ?
C4S H4F 0.9800 . ?
C4 H4A 0.9800 . ?
C4 H4B 0.9800 . ?
C4 H4C 0.9800 . ?
C5 P 1.816(13) . ?
C5 Si1 1.903(11) . ?
C5 Si2 1.906(11) . ?
C5 H5A 1.0000 . ?
C5S P 1.75(2) . ?
C5S Si1S 1.879(18) . ?
C5S Si2S 1.894(17) . ?
C5S H5B 1.0000 . ?
C6 Si1 1.859(10) . ?
C6 H6A 0.9800 . ?
C6 H6B 0.9800 . ?
C6 H6C 0.9800 . ?
C6S Si1S 1.866(19) . ?
C6S H6D 0.9800 . ?
C6S H6E 0.9800 . ?
C6S H6F 0.9800 . ?
C7 Si1 1.839(11) . ?
C7 H7A 0.9800 . ?
C7 H7B 0.9800 . ?
C7 H7C 0.9800 . ?
C7S Si1S 1.843(19) . ?
C7S H7D 0.9800 . ?
C7S H7E 0.9800 . ?
C7S H7F 0.9800 . ?
C8 Si1 1.879(9) . ?
C8 H8A 0.9800 . ?
C8 H8B 0.9800 . ?
C8 H8C 0.9800 . ?
C8S Si1S 1.85(2) . ?
C8S H8D 0.9800 . ?
C8S H8E 0.9800 . ?
C8S H8F 0.9800 . ?
C9 Si2 1.834(13) . ?
C9 H9A 0.9800 . ?
C9 H9B 0.9800 . ?
C9 H9C 0.9800 . ?
C9S Si2S 1.804(18) . ?
C9S H9D 0.9800 . ?
C9S H9E 0.9800 . ?
C9S H9F 0.9800 . ?
C10 Si2 1.861(11) . ?
C10 H10A 0.9800 . ?
C10 H10B 0.9800 . ?
C10 H10C 0.9800 . ?
C10S Si2S 1.854(17) . ?
C10S H10D 0.9800 . ?
C10S H10E 0.9800 . ?
C10S H10F 0.9800 . ?
C11 Si2 1.873(12) . ?
C11 H11A 0.9800 . ?
C11 H11B 0.9800 . ?
C11 H11C 0.9800 . ?
C11S Si2S 1.876(16) . ?
C11S H11D 0.9800 . ?
C11S H11E 0.9800 . ?
C11S H11F 0.9800 . ?
C12 O2 1.161(6) . ?
C12 Mo 2.004(6) . ?
C13 O3 1.136(7) . ?
C13 Mo 2.051(6) . ?
C14 O4 1.149(7) . ?
C14 Mo 2.042(6) . ?
C15 O5 1.142(6) . ?
C15 Mo 2.047(6) . ?
C16 O6 1.143(6) . ?
C16 Mo 2.040(6) . ?
Mo P 2.4707(14) . ?
O1 P 1.707(5) . ?
O1S P 1.777(9) . ?
